data_7056745
loop_
_publ_author_name
'Bakewell, Nicholas Owen'
'Thavarajah, Rumintha'
'Motevalli, Majid'
'Sheriff, Tippu S.'

_publ_section_title
;
 Nucleophile and Base Differentiation of Pyridine in Reaction with
 Tetrahalocatechols and the Formation of Manganese(III)-Catecholate and
 Pyridinium-Catecholate Complexes for the in situ Generation of Hydrogen
 Peroxide from Dioxygen
;
_journal_name_full 'New Journal of Chemistry'
_journal_paper_doi 10.1039/C7NJ02725G
_journal_year 2017
_chemical_formula_moiety 'C11 H7 N O2 Cl4, C3 H8 O'
_chemical_formula_sum 'C14 H15 Cl4 N O3'
_chemical_formula_weight 387.07
_space_group_crystal_system monoclinic
_space_group_IT_number 14
_space_group_name_Hall '-P 2yn'
_space_group_name_H-M_alt 'P 1 21/n 1'
_symmetry_space_group_name_Hall '-P 2yn'
_symmetry_space_group_name_H-M 'P 1 21/n 1'
_atom_sites_solution_hydrogens geom
_audit_update_record
;
2017-07-24 deposited with the CCDC.
2017-11-13 downloaded from the CCDC.
;
_cell_angle_alpha 90
_cell_angle_beta 90.874(2)
_cell_angle_gamma 90
_cell_formula_units_Z 4
_cell_length_a 9.2167(7)
_cell_length_b 14.4067(10)
_cell_length_c 13.1603(9)
_cell_measurement_reflns_used 3717
_cell_measurement_temperature 296.(2)
_cell_measurement_theta_max 25.96
_cell_measurement_theta_min 2.62
_cell_volume 1747.3(2)
_computing_cell_refinement 'SAINT V8.34A (Bruker AXS Inc., 2013)'
_computing_data_collection 'Bruker Instrument Service v2014.11.0.1'
_computing_data_reduction 'SAINT V8.34A (Bruker AXS Inc., 2013)'
_computing_molecular_graphics 'Bruker SHELXTL'
_computing_publication_material 'Bruker SHELXTL'
_computing_structure_refinement 'SHELXL-2014/7 (Sheldrick, 2014)'
_computing_structure_solution 'SHELXS-2014/7 (Sheldrick, 2014)'
_diffrn_ambient_temperature 296.(2)
_diffrn_detector_area_resol_mean 8.3333
_diffrn_measured_fraction_theta_full 0.997
_diffrn_measured_fraction_theta_max 0.997
_diffrn_measurement_device_type 'Bruker APEX-II CCD'
_diffrn_measurement_method '\f and \w scans'
_diffrn_radiation_monochromator graphite
_diffrn_radiation_source 'sealed tube'
_diffrn_radiation_type MoK\a
_diffrn_radiation_wavelength 0.71073
_diffrn_reflns_av_R_equivalents 0.0352
_diffrn_reflns_av_unetI/netI 0.0364
_diffrn_reflns_limit_h_max 12
_diffrn_reflns_limit_h_min -12
_diffrn_reflns_limit_k_max 10
_diffrn_reflns_limit_k_min -19
_diffrn_reflns_limit_l_max 17
_diffrn_reflns_limit_l_min -17
_diffrn_reflns_number 17047
_diffrn_reflns_theta_full 28.32
_diffrn_reflns_theta_max 28.32
_diffrn_reflns_theta_min 2.10
_exptl_absorpt_coefficient_mu 0.687
_exptl_absorpt_correction_T_max 0.94
_exptl_absorpt_correction_T_min 0.84
_exptl_absorpt_correction_type multi-scan
_exptl_absorpt_process_details 'SADABS V2014/5 (Bruker AXS Inc.)'
_exptl_crystal_colour brown
_exptl_crystal_density_diffrn 1.471
_exptl_crystal_density_method 'not measured'
_exptl_crystal_description Block
_exptl_crystal_F_000 792
_exptl_crystal_size_max 0.260
_exptl_crystal_size_mid 0.230
_exptl_crystal_size_min 0.100
_refine_diff_density_max 0.391
_refine_diff_density_min -0.179
_refine_ls_extinction_method none
_refine_ls_goodness_of_fit_ref 1.028
_refine_ls_hydrogen_treatment constr
_refine_ls_matrix_type full
_refine_ls_number_parameters 204
_refine_ls_number_reflns 4337
_refine_ls_number_restraints 0
_refine_ls_restrained_S_all 1.028
_refine_ls_R_factor_all 0.0784
_refine_ls_R_factor_gt 0.0417
_refine_ls_shift/su_max 0.000
_refine_ls_shift/su_mean 0.000
_refine_ls_structure_factor_coef Fsqd
_refine_ls_weighting_details 'w=1/[\s^2^(Fo^2^)+(0.0502P)^2^+0.3756P] where P=(Fo^2^+2Fc^2^)/3'
_refine_ls_weighting_scheme calc
_refine_ls_wR_factor_gt 0.0971
_refine_ls_wR_factor_ref 0.1120
_reflns_number_gt 2761
_reflns_number_total 4337
_reflns_threshold_expression 'I > 2\s(I)'
_cod_data_source_file c7nj02725g2.cif
_cod_data_source_block RT_CL_1NIL
_cod_database_code 7056745

loop_
_space_group_symop_operation_xyz
'x, y, z'
'-x+1/2, y+1/2, -z+1/2'
'-x, -y, -z'
'x-1/2, -y-1/2, z-1/2'

loop_
_atom_site_type_symbol
_atom_site_label
_atom_site_fract_x
_atom_site_fract_y
_atom_site_fract_z
_atom_site_U_iso_or_equiv
_atom_site_adp_type
_atom_site_calc_flag
_atom_site_refinement_flags_adp
_atom_site_refinement_flags_posn
_atom_site_occupancy
C C1 0.7940(2) 0.32269(16) 0.76010(17) 0.0453(5) Uani d . . 1
H H1A 0.8404 0.2894 0.7095 0.054 Uiso calc U R 1
C C2 0.7976(3) 0.29145(19) 0.85811(18) 0.0544(6) Uani d . . 1
H H2A 0.8454 0.2364 0.8743 0.065 Uiso calc U R 1
C C3 0.7305(3) 0.34155(19) 0.93243(18) 0.0559(6) Uani d . . 1
H H3A 0.7337 0.3212 0.9995 0.067 Uiso calc U R 1
C C4 0.6586(3) 0.4218(2) 0.90736(18) 0.0558(6) Uani d . . 1
H H4 0.6124 0.456 0.9573 0.067 Uiso calc U R 1
C C5 0.6550(3) 0.45157(18) 0.80855(17) 0.0500(6) Uani d . . 1
H H5 0.6058 0.5058 0.791 0.06 Uiso calc U R 1
C C6 0.7201(2) 0.43493(15) 0.63311(15) 0.0403(5) Uani d . . 1
C C7 0.8054(2) 0.50929(16) 0.60632(16) 0.0426(5) Uani d . . 1
C C8 0.8028(2) 0.54055(15) 0.50617(16) 0.0422(5) Uani d . . 1
C C9 0.7146(2) 0.49758(15) 0.43344(16) 0.0415(5) Uani d . . 1
C C10 0.6281(2) 0.42251(16) 0.46157(15) 0.0414(5) Uani d . . 1
C C11 0.6312(2) 0.39156(16) 0.56082(16) 0.0418(5) Uani d . . 1
C C12 0.6701(4) 0.7179(4) 0.1267(3) 0.142(2) Uani d . . 1
H H12A 0.5943 0.6816 0.1565 0.213 Uiso calc U R 1
H H12B 0.6481 0.7279 0.056 0.213 Uiso calc U R 1
H H12C 0.6773 0.7766 0.1609 0.213 Uiso calc U R 1
C C13 0.8114(4) 0.6670(2) 0.1372(2) 0.0805(10) Uani d . . 1
H H13 0.8871 0.7051 0.1065 0.097 Uiso calc U R 1
C C14 0.8155(7) 0.5736(3) 0.0897(3) 0.155(2) Uani d . . 1
H H14A 0.9077 0.5451 0.1039 0.233 Uiso calc U R 1
H H14B 0.8018 0.5794 0.0175 0.233 Uiso calc U R 1
H H14C 0.7395 0.5359 0.1168 0.233 Uiso calc U R 1
Cl Cl1 0.91678(8) 0.56202(5) 0.69554(5) 0.0634(2) Uani d . . 1
Cl Cl2 0.90673(7) 0.63417(4) 0.47093(5) 0.05564(18) Uani d . . 1
Cl Cl3 0.52269(7) 0.29938(5) 0.59508(4) 0.05754(19) Uani d . . 1
Cl Cl4 0.54227(8) 0.34497(4) 0.16799(4) 0.05791(19) Uani d . . 1
N N1 0.72307(19) 0.40176(13) 0.73705(12) 0.0396(4) Uani d . . 1
O O1 0.70391(19) 0.52238(12) 0.33534(11) 0.0537(4) Uani d . . 1
H H1 0.7558 0.5676 0.3252 0.08 Uiso calc U R 1
O O2 0.53652(18) 0.38137(12) 0.39414(11) 0.0529(4) Uani d . . 1
H H2 0.5646 0.3909 0.3362 0.079 Uiso calc U R 1
O O3 0.8483(3) 0.65390(14) 0.24162(13) 0.0740(6) Uani d . . 1
H H3 0.859 0.7046 0.2691 0.111 Uiso calc U R 1

loop_
_atom_site_aniso_label
_atom_site_aniso_U_11
_atom_site_aniso_U_22
_atom_site_aniso_U_33
_atom_site_aniso_U_12
_atom_site_aniso_U_13
_atom_site_aniso_U_23
C1 0.0480(13) 0.0419(13) 0.0461(12) 0.0076(10) 0.0042(10) 0.0028(10)
C2 0.0570(15) 0.0494(15) 0.0568(14) 0.0029(12) -0.0024(12) 0.0139(12)
C3 0.0598(15) 0.0680(18) 0.0398(12) -0.0106(14) 0.0012(11) 0.0077(12)
C4 0.0607(16) 0.0636(17) 0.0432(12) -0.0010(13) 0.0075(11) -0.0112(12)
C5 0.0567(15) 0.0468(14) 0.0466(12) 0.0097(12) 0.0043(10) -0.0055(11)
C6 0.0486(12) 0.0362(12) 0.0361(10) 0.0062(10) 0.0027(9) 0.0025(9)
C7 0.0467(13) 0.0396(13) 0.0413(11) 0.0041(10) -0.0009(9) -0.0039(10)
C8 0.0463(13) 0.0347(12) 0.0458(11) 0.0005(10) 0.0049(10) 0.0012(10)
C9 0.0499(13) 0.0359(12) 0.0389(11) 0.0055(10) 0.0038(9) -0.0006(9)
C10 0.0477(13) 0.0384(12) 0.0381(11) 0.0011(10) 0.0013(9) -0.0030(9)
C11 0.0470(13) 0.0366(12) 0.0419(11) 0.0021(10) 0.0061(9) -0.0014(9)
C12 0.080(3) 0.192(5) 0.155(4) -0.024(3) -0.032(3) 0.060(4)
C13 0.102(3) 0.089(2) 0.0501(15) -0.039(2) -0.0092(15) 0.0149(16)
C14 0.287(7) 0.108(3) 0.070(2) -0.084(4) -0.014(3) -0.019(2)
Cl1 0.0740(4) 0.0620(4) 0.0538(3) -0.0157(3) -0.0134(3) 0.0008(3)
Cl2 0.0672(4) 0.0455(4) 0.0543(3) -0.0129(3) 0.0044(3) 0.0021(3)
Cl3 0.0713(4) 0.0525(4) 0.0490(3) -0.0164(3) 0.0049(3) 0.0028(3)
Cl4 0.0850(5) 0.0451(3) 0.0439(3) 0.0072(3) 0.0102(3) 0.0003(3)
N1 0.0460(10) 0.0380(10) 0.0349(9) 0.0053(8) 0.0028(7) 0.0011(8)
O1 0.0706(12) 0.0502(11) 0.0401(8) -0.0123(9) -0.0014(8) 0.0060(7)
O2 0.0661(11) 0.0555(11) 0.0369(8) -0.0111(8) -0.0002(7) -0.0044(8)
O3 0.1116(16) 0.0592(12) 0.0509(10) -0.0267(12) -0.0076(10) 0.0084(9)

loop_
_atom_type_symbol
_atom_type_description
_atom_type_scat_dispersion_real
_atom_type_scat_dispersion_imag
_atom_type_scat_source
C C 0.0033 0.0016 'International Tables Vol C Tables 4.2.6.8 and 6.1.1.4'
H H 0.0000 0.0000 'International Tables Vol C Tables 4.2.6.8 and 6.1.1.4'
N N 0.0061 0.0033 'International Tables Vol C Tables 4.2.6.8 and 6.1.1.4'
O O 0.0106 0.0060 'International Tables Vol C Tables 4.2.6.8 and 6.1.1.4'
Cl Cl 0.1484 0.1585 'International Tables Vol C Tables 4.2.6.8 and 6.1.1.4'

loop_
_geom_angle_atom_site_label_1
_geom_angle_atom_site_label_2
_geom_angle_atom_site_label_3
_geom_angle
N1 C1 C2 119.8(2)
N1 C1 H1A 120.1
C2 C1 H1A 120.1
C1 C2 C3 119.7(2)
C1 C2 H2A 120.1
C3 C2 H2A 120.1
C4 C3 C2 119.6(2)
C4 C3 H3A 120.2
C2 C3 H3A 120.2
C5 C4 C3 119.8(2)
C5 C4 H4 120.1
C3 C4 H4 120.1
N1 C5 C4 119.5(2)
N1 C5 H5 120.3
C4 C5 H5 120.3
C7 C6 C11 120.38(19)
C7 C6 N1 119.68(19)
C11 C6 N1 119.9(2)
C6 C7 C8 119.4(2)
C6 C7 Cl1 120.30(17)
C8 C7 Cl1 120.25(18)
C9 C8 C7 120.6(2)
C9 C8 Cl2 118.99(17)
C7 C8 Cl2 120.42(18)
O1 C9 C8 125.2(2)
O1 C9 C10 115.30(19)
C8 C9 C10 119.46(19)
O2 C10 C11 118.9(2)
O2 C10 C9 121.23(19)
C11 C10 C9 119.8(2)
C10 C11 C6 120.3(2)
C10 C11 Cl3 119.48(17)
C6 C11 Cl3 120.22(17)
C13 C12 H12A 109.5
C13 C12 H12B 109.5
H12A C12 H12B 109.5
C13 C12 H12C 109.5
H12A C12 H12C 109.5
H12B C12 H12C 109.5
O3 C13 C14 106.2(3)
O3 C13 C12 110.4(3)
C14 C13 C12 115.6(4)
O3 C13 H13 108.2
C14 C13 H13 108.2
C12 C13 H13 108.2
C13 C14 H14A 109.5
C13 C14 H14B 109.5
H14A C14 H14B 109.5
C13 C14 H14C 109.5
H14A C14 H14C 109.5
H14B C14 H14C 109.5
C1 N1 C5 121.58(19)
C1 N1 C6 119.61(18)
C5 N1 C6 118.80(18)
C9 O1 H1 109.5
C10 O2 H2 109.5
C13 O3 H3 109.5

loop_
_geom_bond_atom_site_label_1
_geom_bond_atom_site_label_2
_geom_bond_distance
C1 N1 1.346(3)
C1 C2 1.366(3)
C1 H1A 0.93
C2 C3 1.371(3)
C2 H2A 0.93
C3 C4 1.370(4)
C3 H3A 0.93
C4 C5 1.369(3)
C4 H4 0.93
C5 N1 1.346(3)
C5 H5 0.93
C6 C7 1.378(3)
C6 C11 1.394(3)
C6 N1 1.449(3)
C7 C8 1.393(3)
C7 Cl1 1.724(2)
C8 C9 1.391(3)
C8 Cl2 1.722(2)
C9 O1 1.342(2)
C9 C10 1.397(3)
C10 O2 1.352(3)
C10 C11 1.380(3)
C11 Cl3 1.726(2)
C12 C13 1.499(5)
C12 H12A 0.96
C12 H12B 0.96
C12 H12C 0.96
C13 O3 1.423(3)
C13 C14 1.485(5)
C13 H13 0.98
C14 H14A 0.96
C14 H14B 0.96
C14 H14C 0.96
O1 H1 0.82
O2 H2 0.82
O3 H3 0.82

loop_
_geom_hbond_atom_site_label_D
_geom_hbond_atom_site_label_H
_geom_hbond_atom_site_label_A
_geom_hbond_site_symmetry_A
_geom_hbond_distance_DH
_geom_hbond_distance_HA
_geom_hbond_distance_DA
_geom_hbond_angle_DHA
C13 H13 O2 2_655 0.98 2.63 3.419(4) 137.1
C2 H2A O2 4_666 0.93 2.46 3.353(3) 161.7
C5 H5 Cl4 3_666 0.93 2.61 3.465(3) 153.5
C1 H1A Cl4 4_666 0.93 2.75 3.553(2) 145.7
O3 H3 Cl4 2_655 0.82 2.36 3.158(2) 163.8
O2 H2 Cl4 . 0.82 2.32 3.0232(16) 144.6
O1 H1 O3 . 0.82 1.87 2.633(2) 153.4
O1 H1 Cl2 . 0.82 2.54 3.0283(17) 119.4

loop_
_geom_torsion_atom_site_label_1
_geom_torsion_atom_site_label_2
_geom_torsion_atom_site_label_3
_geom_torsion_atom_site_label_4
_geom_torsion
N1 C1 C2 C3 -0.8(4)
C1 C2 C3 C4 0.9(4)
C2 C3 C4 C5 -0.3(4)
C3 C4 C5 N1 -0.4(4)
C11 C6 C7 C8 -0.3(3)
N1 C6 C7 C8 179.63(19)
C11 C6 C7 Cl1 -179.30(17)
N1 C6 C7 Cl1 0.7(3)
C6 C7 C8 C9 0.2(3)
Cl1 C7 C8 C9 179.17(17)
C6 C7 C8 Cl2 179.23(17)
Cl1 C7 C8 Cl2 -1.8(3)
C7 C8 C9 O1 179.8(2)
Cl2 C8 C9 O1 0.8(3)
C7 C8 C9 C10 0.1(3)
Cl2 C8 C9 C10 -178.99(17)
O1 C9 C10 O2 -2.6(3)
C8 C9 C10 O2 177.2(2)
O1 C9 C10 C11 -180.0(2)
C8 C9 C10 C11 -0.2(3)
O2 C10 C11 C6 -177.4(2)
C9 C10 C11 C6 0.1(3)
O2 C10 C11 Cl3 2.0(3)
C9 C10 C11 Cl3 179.45(17)
C7 C6 C11 C10 0.2(3)
N1 C6 C11 C10 -179.76(19)
C7 C6 C11 Cl3 -179.17(17)
N1 C6 C11 Cl3 0.9(3)
C2 C1 N1 C5 0.1(3)
C2 C1 N1 C6 179.7(2)
C4 C5 N1 C1 0.6(4)
C4 C5 N1 C6 -179.1(2)
C7 C6 N1 C1 -104.9(3)
C11 C6 N1 C1 75.1(3)
C7 C6 N1 C5 74.8(3)
C11 C6 N1 C5 -105.3(3)
